data_4505954
loop_
_publ_author_name
'Liu, Fu-Jing'
'Hao, Hong-Jun'
'Sun, Cheng-Jie'
'Lin, Xiao-Hang'
'Chen, Hao-Peng'
'Huang, Rong-Bin'
'Zheng, Lan-Sun'

_publ_section_title
;
 Syntheses, Structures, and Photoluminescences of Four Cd(II) Coordination
 Architectures Based on 1-(4-Pyridylmethyl)-2-methylimidazole and Aromatic
 Carboxylates: From One-Dimensional Chain to Three-Dimensional
 Coordination Architecture
;
_journal_issue 4
_journal_name_full 'Crystal Growth &amp; Design'
_journal_page_first 2004
_journal_paper_doi 10.1021/cg201708x
_journal_volume 12
_journal_year 2012
_chemical_formula_moiety 'C15 H14 Cd N3 O5, 5(H2 O)'
_chemical_formula_sum 'C15 H24 Cd N3 O10'
_chemical_formula_weight 518.78
_chemical_name_systematic
; 
 ? 
;
_space_group_IT_number 14
_symmetry_cell_setting monoclinic
_symmetry_space_group_name_Hall '-P 2ybc'
_symmetry_space_group_name_H-M 'P 1 21/c 1'
_atom_sites_solution_hydrogens geom
_atom_sites_solution_primary direct
_atom_sites_solution_secondary difmap
_audit_creation_method SHELXL-97
_cell_angle_alpha 90.00
_cell_angle_beta 107.249(6)
_cell_angle_gamma 90.00
_cell_formula_units_Z 4
_cell_length_a 11.443(4)
_cell_length_b 9.828(3)
_cell_length_c 19.074(7)
_cell_measurement_reflns_used 1357
_cell_measurement_temperature 173(2)
_cell_measurement_theta_max 47.818
_cell_measurement_theta_min 4.472
_cell_volume 2048.6(12)
_computing_cell_refinement 'SMART (Bruker, 2002)'
_computing_data_collection 'SMART (Bruker, 2002)'
_computing_data_reduction 'SAINT (Bruker, 2002)'
_computing_molecular_graphics 'DIAMOND (Brandenburg, 1999)'
_computing_publication_material SHELXTL
_computing_structure_refinement 'SHELXL-97 (Sheldrick, 1997)'
_computing_structure_solution 'SHELXS-97 (Sheldrick, 1990)'
_diffrn_ambient_temperature 173(2)
_diffrn_detector_area_resol_mean none
_diffrn_measured_fraction_theta_full 0.998
_diffrn_measured_fraction_theta_max 0.998
_diffrn_measurement_device_type 'Bruker SMART CCD'
_diffrn_measurement_method '\f and \w'
_diffrn_radiation_monochromator graphite
_diffrn_radiation_source 'fine-focus sealed tube'
_diffrn_radiation_type MoK\a
_diffrn_radiation_wavelength 0.71073
_diffrn_reflns_av_R_equivalents 0.0504
_diffrn_reflns_av_sigmaI/netI 0.1175
_diffrn_reflns_limit_h_max 9
_diffrn_reflns_limit_h_min -13
_diffrn_reflns_limit_k_max 7
_diffrn_reflns_limit_k_min -11
_diffrn_reflns_limit_l_max 21
_diffrn_reflns_limit_l_min -22
_diffrn_reflns_number 6798
_diffrn_reflns_theta_full 24.99
_diffrn_reflns_theta_max 24.99
_diffrn_reflns_theta_min 1.86
_diffrn_standards_interval_count 0
_diffrn_standards_interval_time none
_diffrn_standards_number none
_exptl_absorpt_coefficient_mu 1.123
_exptl_absorpt_correction_T_max 0.8960
_exptl_absorpt_correction_T_min 0.8066
_exptl_absorpt_correction_type multi-scan
_exptl_absorpt_process_details 'SADABS (Bruker, 2002)'
_exptl_crystal_colour 'light brown'
_exptl_crystal_density_diffrn 1.682
_exptl_crystal_density_method 'not measured'
_exptl_crystal_description block
_exptl_crystal_F_000 1052
_exptl_crystal_size_max 0.20
_exptl_crystal_size_mid 0.20
_exptl_crystal_size_min 0.10
_refine_diff_density_max 1.132
_refine_diff_density_min -1.053
_refine_diff_density_rms 0.164
_refine_ls_extinction_method none
_refine_ls_goodness_of_fit_ref 1.249
_refine_ls_hydrogen_treatment constr
_refine_ls_matrix_type full
_refine_ls_number_parameters 262
_refine_ls_number_reflns 3604
_refine_ls_number_restraints 12
_refine_ls_restrained_S_all 1.258
_refine_ls_R_factor_all 0.0870
_refine_ls_R_factor_gt 0.0674
_refine_ls_shift/su_max 0.001
_refine_ls_shift/su_mean 0.000
_refine_ls_structure_factor_coef Fsqd
_refine_ls_weighting_details 'calc w=1/[\s^2^(Fo^2^)+(0.0100P)^2^+0.0000P] where P=(Fo^2^+2Fc^2^)/3'
_refine_ls_weighting_scheme calc
_refine_ls_wR_factor_gt 0.1526
_refine_ls_wR_factor_ref 0.1617
_reflns_number_gt 2844
_reflns_number_total 3604
_reflns_threshold_expression >2sigma(I)
_cod_data_source_file cg201708x_si_002.cif
_cod_data_source_block p4
_cod_original_sg_symbol_H-M P21/c
_cod_database_code 4505954

loop_
_symmetry_equiv_pos_as_xyz
'x, y, z'
'-x, y+1/2, -z+1/2'
'-x, -y, -z'
'x, -y-1/2, z-1/2'

loop_
_atom_site_label
_atom_site_type_symbol
_atom_site_fract_x
_atom_site_fract_y
_atom_site_fract_z
_atom_site_U_iso_or_equiv
_atom_site_adp_type
_atom_site_occupancy
_atom_site_symmetry_multiplicity
_atom_site_calc_flag
_atom_site_refinement_flags
Cd1 Cd 0.34985(5) 0.31790(5) 0.74152(3) 0.0168(2) Uani 1 1 d .
C1 C 0.0687(7) 0.2594(8) 0.6498(4) 0.0284(19) Uani 1 1 d .
H1A H 0.1096 0.2090 0.6216 0.034 Uiso 1 1 calc R
C2 C -0.0562(7) 0.2567(9) 0.6284(5) 0.031(2) Uani 1 1 d .
H2A H -0.1001 0.2055 0.5867 0.037 Uiso 1 1 calc R
C3 C -0.1176(7) 0.3292(7) 0.6681(4) 0.0244(18) Uani 1 1 d .
C4 C -0.0488(8) 0.3993(8) 0.7280(5) 0.033(2) Uani 1 1 d .
H4A H -0.0878 0.4512 0.7567 0.040 Uiso 1 1 calc R
C5 C 0.0769(8) 0.3948(8) 0.7469(5) 0.030(2) Uani 1 1 d .
H5A H 0.1227 0.4414 0.7899 0.035 Uiso 1 1 calc R
C6 C -0.2553(7) 0.3307(7) 0.6441(5) 0.029(2) Uani 1 1 d .
H6A H -0.2838 0.3916 0.6770 0.035 Uiso 1 1 calc R
H6B H -0.2848 0.3686 0.5938 0.035 Uiso 1 1 calc R
C7 C -0.3632(8) 0.1192(8) 0.5852(5) 0.029(2) Uani 1 1 d .
H7A H -0.3752 0.1422 0.5352 0.035 Uiso 1 1 calc R
C8 C -0.3971(8) 0.0030(8) 0.6111(4) 0.030(2) Uani 1 1 d .
H8A H -0.4389 -0.0703 0.5817 0.036 Uiso 1 1 calc R
C9 C -0.3092(7) 0.1254(7) 0.7053(4) 0.0200(17) Uani 1 1 d .
C10 C -0.2575(8) 0.1756(8) 0.7811(4) 0.031(2) Uani 1 1 d .
H10A H -0.2680 0.1063 0.8157 0.047 Uiso 1 1 calc R
H10B H -0.2999 0.2592 0.7875 0.047 Uiso 1 1 calc R
H10C H -0.1701 0.1947 0.7904 0.047 Uiso 1 1 calc R
C11 C 0.4218(6) 0.3928(7) 0.4954(4) 0.0156(16) Uani 1 1 d .
H11A H 0.3667 0.3191 0.4920 0.019 Uiso 1 1 calc R
C12 C 0.4604(6) 0.4658(7) 0.5605(4) 0.0149(15) Uani 1 1 d .
C13 C 0.5388(7) 0.5762(7) 0.5645(4) 0.0172(16) Uani 1 1 d .
C14 C 0.4200(8) 0.4201(7) 0.6249(4) 0.0223(18) Uani 1 1 d .
C15 C 0.5766(7) 0.6654(7) 0.6310(4) 0.0210(18) Uani 1 1 d .
N1 N 0.1371(6) 0.3284(6) 0.7078(3) 0.0245(15) Uani 1 1 d .
N2 N -0.3084(6) 0.1972(6) 0.6446(4) 0.0263(16) Uani 1 1 d .
N3 N -0.3617(6) 0.0067(6) 0.6864(4) 0.0230(15) Uani 1 1 d .
O1 O 0.4979(5) 0.4106(5) 0.6868(3) 0.0220(12) Uani 1 1 d .
O1W O 0.3621(6) 0.1043(6) 0.6928(4) 0.0467(17) Uani 1 1 d .
H1WB H 0.3740 0.0443 0.7262 0.056 Uiso 1 1 d R
H1WA H 0.4222 0.1023 0.6752 0.056 Uiso 1 1 d R
O2 O 0.3102(5) 0.3861(5) 0.6147(3) 0.0254(12) Uani 1 1 d .
O2W O 0.8754(5) 0.4955(6) 0.4962(3) 0.0422(16) Uani 1 1 d .
H2WC H 0.8275 0.5472 0.4649 0.051 Uiso 1 1 d R
H2WD H 0.8450 0.4159 0.4907 0.051 Uiso 1 1 d R
O3 O 0.6882(5) 0.6820(5) 0.6610(3) 0.0302(13) Uani 1 1 d .
O4 O 0.4965(5) 0.7170(5) 0.6542(3) 0.0203(12) Uani 1 1 d .
O4W O 0.8942(7) 0.6799(9) 0.6098(5) 0.096(3) Uani 1 1 d .
H4WC H 0.8302 0.6782 0.6238 0.115 Uiso 1 1 d R
H4WD H 0.8853 0.6230 0.5750 0.115 Uiso 1 1 d R
O5W O 0.9389(12) 0.9212(12) 0.5666(8) 0.157(5) Uani 1 1 d U
H5WA H 0.9011 0.9423 0.5225 0.188 Uiso 1 1 d R
H5WB H 0.9180 0.8413 0.5749 0.188 Uiso 1 1 d R
O3W O 1.1691(12) 0.9767(11) 0.5712(8) 0.145(4) Uani 1 1 d U
O6W O 1.2668(6) 0.7445(6) 0.5458(3) 0.0407(16) Uani 1 1 d .
H3WA H 1.2134 1.0124 0.6110 0.049 Uiso 1 1 d R
H3WB H 1.0967 0.9637 0.5781 0.049 Uiso 1 1 d R
H6WA H 1.3357 0.7355 0.5783 0.049 Uiso 1 1 d R
H6WB H 1.2347 0.8186 0.5538 0.049 Uiso 1 1 d R

loop_
_atom_site_aniso_label
_atom_site_aniso_U_11
_atom_site_aniso_U_22
_atom_site_aniso_U_33
_atom_site_aniso_U_23
_atom_site_aniso_U_13
_atom_site_aniso_U_12
Cd1 0.0157(3) 0.0221(3) 0.0137(3) 0.0042(2) 0.0061(2) 0.0007(2)
C1 0.019(5) 0.041(5) 0.027(4) -0.002(4) 0.010(4) 0.007(4)
C2 0.017(5) 0.046(5) 0.026(4) -0.006(4) 0.001(4) 0.003(4)
C3 0.024(5) 0.017(4) 0.036(5) 0.011(3) 0.015(4) 0.003(3)
C4 0.025(5) 0.036(5) 0.043(5) -0.018(4) 0.017(4) -0.013(4)
C5 0.032(5) 0.033(5) 0.029(4) -0.009(4) 0.017(4) -0.005(4)
C6 0.018(5) 0.030(4) 0.042(5) 0.008(4) 0.013(4) 0.005(4)
C7 0.027(5) 0.032(5) 0.026(4) 0.009(4) 0.003(4) -0.004(4)
C8 0.036(6) 0.028(5) 0.022(4) -0.003(3) 0.004(4) 0.002(4)
C9 0.017(4) 0.021(4) 0.025(4) 0.006(3) 0.012(3) 0.010(3)
C10 0.039(6) 0.031(5) 0.027(4) -0.001(4) 0.015(4) -0.008(4)
C11 0.012(4) 0.020(4) 0.017(4) 0.003(3) 0.007(3) -0.004(3)
C12 0.011(4) 0.021(4) 0.013(3) 0.005(3) 0.004(3) 0.007(3)
C13 0.013(4) 0.024(4) 0.017(4) 0.004(3) 0.008(3) 0.007(3)
C14 0.032(5) 0.017(4) 0.023(4) 0.002(3) 0.015(4) 0.010(4)
C15 0.026(5) 0.017(4) 0.020(4) 0.001(3) 0.006(4) -0.003(4)
N1 0.019(4) 0.035(4) 0.021(3) 0.005(3) 0.007(3) 0.003(3)
N2 0.013(4) 0.025(4) 0.040(4) 0.007(3) 0.007(3) 0.004(3)
N3 0.023(4) 0.021(3) 0.026(4) 0.003(3) 0.009(3) 0.000(3)
O1 0.023(3) 0.028(3) 0.015(3) 0.004(2) 0.006(2) 0.003(2)
O1W 0.059(5) 0.034(4) 0.046(4) -0.005(3) 0.015(4) 0.005(3)
O2 0.019(3) 0.043(3) 0.016(3) 0.005(2) 0.008(2) 0.001(3)
O2W 0.032(4) 0.045(4) 0.045(4) 0.010(3) 0.004(3) 0.000(3)
O3 0.020(3) 0.040(3) 0.030(3) -0.014(3) 0.007(3) -0.006(3)
O4 0.020(3) 0.024(3) 0.021(3) -0.004(2) 0.012(2) 0.000(2)
O4W 0.048(6) 0.153(8) 0.094(7) -0.071(6) 0.032(5) -0.010(5)
O5W 0.167(6) 0.144(6) 0.150(6) -0.001(4) 0.034(5) 0.001(5)
O3W 0.152(6) 0.137(6) 0.138(6) -0.017(4) 0.028(4) 0.022(4)
O6W 0.045(4) 0.041(4) 0.033(3) 0.008(3) 0.006(3) 0.005(3)

loop_
_atom_type_symbol
_atom_type_description
_atom_type_scat_dispersion_real
_atom_type_scat_dispersion_imag
_atom_type_scat_source
C C 0.0033 0.0016 'International Tables Vol C Tables 4.2.6.8 and 6.1.1.4'
H H 0.0000 0.0000 'International Tables Vol C Tables 4.2.6.8 and 6.1.1.4'
Cd Cd -0.8075 1.2024 'International Tables Vol C Tables 4.2.6.8 and 6.1.1.4'
N N 0.0061 0.0033 'International Tables Vol C Tables 4.2.6.8 and 6.1.1.4'
O O 0.0106 0.0060 'International Tables Vol C Tables 4.2.6.8 and 6.1.1.4'

loop_
_geom_angle_atom_site_label_1
_geom_angle_atom_site_label_2
_geom_angle_atom_site_label_3
_geom_angle
_geom_angle_site_symmetry_1
_geom_angle_site_symmetry_3
N3 Cd1 O1W 167.3(2) 2_556 .
N3 Cd1 N1 90.1(2) 2_556 .
O1W Cd1 N1 96.4(2) . .
N3 Cd1 O1 91.7(2) 2_556 .
O1W Cd1 O1 92.0(2) . .
N1 Cd1 O1 132.33(19) . .
N3 Cd1 O2 109.6(2) 2_556 .
O1W Cd1 O2 82.3(2) . .
N1 Cd1 O2 80.8(2) . .
O1 Cd1 O2 53.94(17) . .
N3 Cd1 O3 88.8(2) 2_556 2_646
O1W Cd1 O3 81.7(2) . 2_646
N1 Cd1 O3 80.0(2) . 2_646
O1 Cd1 O3 147.67(17) . 2_646
O2 Cd1 O3 153.33(19) . 2_646
N3 Cd1 O4 86.6(2) 2_556 2_646
O1W Cd1 O4 81.04(19) . 2_646
N1 Cd1 O4 133.19(19) . 2_646
O1 Cd1 O4 94.44(17) . 2_646
O2 Cd1 O4 143.47(17) . 2_646
O3 Cd1 O4 53.31(17) 2_646 2_646
N3 Cd1 C15 87.9(2) 2_556 2_646
O1W Cd1 C15 79.8(2) . 2_646
N1 Cd1 C15 106.7(2) . 2_646
O1 Cd1 C15 121.0(2) . 2_646
O2 Cd1 C15 161.2(2) . 2_646
O3 Cd1 C15 26.7(2) 2_646 2_646
O4 Cd1 C15 26.6(2) 2_646 2_646
N3 Cd1 C14 102.0(2) 2_556 .
O1W Cd1 C14 86.5(2) . .
N1 Cd1 C14 106.9(2) . .
O1 Cd1 C14 26.9(2) . .
O2 Cd1 C14 27.0(2) . .
O3 Cd1 C14 167.0(2) 2_646 .
O4 Cd1 C14 119.5(2) 2_646 .
C15 Cd1 C14 144.9(2) 2_646 .
N1 C1 C2 124.1(8) . .
N1 C1 H1A 117.9 . .
C2 C1 H1A 117.9 . .
C1 C2 C3 119.1(8) . .
C1 C2 H2A 120.4 . .
C3 C2 H2A 120.4 . .
C4 C3 C2 117.4(8) . .
C4 C3 C6 122.8(8) . .
C2 C3 C6 119.8(8) . .
C3 C4 C5 120.0(8) . .
C3 C4 H4A 120.0 . .
C5 C4 H4A 120.0 . .
N1 C5 C4 123.1(8) . .
N1 C5 H5A 118.4 . .
C4 C5 H5A 118.4 . .
N2 C6 C3 113.2(6) . .
N2 C6 H6A 108.9 . .
C3 C6 H6A 108.9 . .
N2 C6 H6B 108.9 . .
C3 C6 H6B 108.9 . .
H6A C6 H6B 107.8 . .
C8 C7 N2 106.6(7) . .
C8 C7 H7A 126.7 . .
N2 C7 H7A 126.7 . .
C7 C8 N3 109.4(7) . .
C7 C8 H8A 125.3 . .
N3 C8 H8A 125.3 . .
N3 C9 N2 110.2(7) . .
N3 C9 C10 125.8(7) . .
N2 C9 C10 124.0(7) . .
C9 C10 H10A 109.5 . .
C9 C10 H10B 109.5 . .
H10A C10 H10B 109.5 . .
C9 C10 H10C 109.5 . .
H10A C10 H10C 109.5 . .
H10B C10 H10C 109.5 . .
C13 C11 C12 122.0(7) 3_666 .
C13 C11 H11A 119.0 3_666 .
C12 C11 H11A 119.0 . .
C11 C12 C13 118.6(6) . .
C11 C12 C14 118.9(6) . .
C13 C12 C14 122.4(6) . .
C11 C13 C12 119.3(6) 3_666 .
C11 C13 C15 119.3(7) 3_666 .
C12 C13 C15 121.4(6) . .
O1 C14 O2 121.5(7) . .
O1 C14 C12 119.2(7) . .
O2 C14 C12 119.2(7) . .
O1 C14 Cd1 60.7(4) . .
O2 C14 Cd1 60.9(4) . .
C12 C14 Cd1 176.1(5) . .
O4 C15 O3 123.3(7) . .
O4 C15 C13 119.0(7) . .
O3 C15 C13 117.7(7) . .
O4 C15 Cd1 61.9(4) . 2_656
O3 C15 Cd1 61.5(4) . 2_656
C13 C15 Cd1 177.0(5) . 2_656
C5 N1 C1 116.2(7) . .
C5 N1 Cd1 122.8(5) . .
C1 N1 Cd1 120.9(5) . .
C9 N2 C7 107.5(6) . .
C9 N2 C6 125.9(7) . .
C7 N2 C6 126.6(7) . .
C9 N3 C8 106.3(6) . .
C9 N3 Cd1 127.9(5) . 2_546
C8 N3 Cd1 123.6(5) . 2_546
C14 O1 Cd1 92.4(5) . .
Cd1 O1W H1WB 110.0 . .
Cd1 O1W H1WA 109.4 . .
H1WB O1W H1WA 108.2 . .
C14 O2 Cd1 92.1(4) . .
H2WC O2W H2WD 108.0 . .
C15 O3 Cd1 91.8(5) . 2_656
C15 O4 Cd1 91.5(5) . 2_656
H4WC O4W H4WD 108.5 . .
H5WA O5W H5WB 108.7 . .
H3WA O3W H3WB 105.1 . .
H6WA O6W H6WB 108.4 . .

loop_
_geom_bond_atom_site_label_1
_geom_bond_atom_site_label_2
_geom_bond_distance
_geom_bond_site_symmetry_2
Cd1 N3 2.289(6) 2_556
Cd1 O1W 2.317(6) .
Cd1 N1 2.329(7) .
Cd1 O1 2.416(5) .
Cd1 O2 2.419(5) .
Cd1 O3 2.431(5) 2_646
Cd1 O4 2.441(5) 2_646
Cd1 C15 2.766(7) 2_646
Cd1 C14 2.768(8) .
C1 N1 1.336(10) .
C1 C2 1.365(11) .
C1 H1A 0.9500 .
C2 C3 1.376(11) .
C2 H2A 0.9500 .
C3 C4 1.366(11) .
C3 C6 1.504(11) .
C4 C5 1.376(11) .
C4 H4A 0.9500 .
C5 N1 1.327(10) .
C5 H5A 0.9500 .
C6 N2 1.448(9) .
C6 H6A 0.9900 .
C6 H6B 0.9900 .
C7 C8 1.346(11) .
C7 N2 1.357(10) .
C7 H7A 0.9500 .
C8 N3 1.373(10) .
C8 H8A 0.9500 .
C9 N3 1.313(9) .
C9 N2 1.359(10) .
C9 C10 1.474(11) .
C10 H10A 0.9800 .
C10 H10B 0.9800 .
C10 H10C 0.9800 .
C11 C13 1.381(9) 3_666
C11 C12 1.388(10) .
C11 H11A 0.9500 .
C12 C13 1.395(10) .
C12 C14 1.503(10) .
C13 C11 1.381(9) 3_666
C13 C15 1.497(10) .
C14 O1 1.254(9) .
C14 O2 1.259(9) .
C15 O4 1.238(9) .
C15 O3 1.245(9) .
C15 Cd1 2.766(7) 2_656
N3 Cd1 2.289(6) 2_546
O1W H1WB 0.8500 .
O1W H1WA 0.8500 .
O2W H2WC 0.8500 .
O2W H2WD 0.8500 .
O3 Cd1 2.431(5) 2_656
O4 Cd1 2.441(5) 2_656
O4W H4WC 0.8499 .
O4W H4WD 0.8499 .
O5W H5WA 0.8500 .
O5W H5WB 0.8500 .
O3W H3WA 0.8544 .
O3W H3WB 0.8855 .
O6W H6WA 0.8501 .
O6W H6WB 0.8499 .

loop_
_geom_hbond_atom_site_label_D
_geom_hbond_atom_site_label_H
_geom_hbond_atom_site_label_A
_geom_hbond_distance_DH
_geom_hbond_distance_HA
_geom_hbond_distance_DA
_geom_hbond_angle_DHA
_geom_hbond_site_symmetry_A
O1W H1WB O1 0.85 2.28 3.047(8) 150.7 2_646
O1W H1WA N3 0.85 2.59 3.339(9) 147.0 1_655
O2W H2WC O2 0.85 1.95 2.771(8) 162.4 3_666
O2W H2WD O6W 0.85 2.02 2.843(8) 162.8 3_766
O4W H4WC O3 0.85 1.96 2.806(10) 176.4 .
O4W H4WD O2W 0.85 1.93 2.784(9) 176.5 .
O5W H5WA O3W 0.85 1.90 2.742(19) 168.8 3_776
O5W H5WB O4W 0.85 1.77 2.611(16) 168.7 .
O3W H3WA O1W 0.85 2.14 2.966(15) 163.1 1_665
O3W H3WB O5W 0.89 1.80 2.665(18) 164.3 .
O6W H6WA O4 0.85 1.98 2.834(8) 179.3 1_655
O6W H6WB O3W 0.85 1.80 2.648(13) 179.1 .
